data_4507851
loop_
_publ_author_name
'Wang, Lu-Hua'
'Shang, Ran'
'Zheng, Zhong'
'Liu, Chun-Li'
'Wang, Zhe-Ming'

_publ_section_title
;
 Two Systems of [DabcoH2]2+/[PipH2]2+--Uranyl--Oxalate Showing Reversible
 Crystal-to-Crystal Transformations Controlled by the
 Diammonium/Uranyl/Oxalate Ratios in Aqueous Solutions ([DabcoH2]2+=
 1,4-Diazabicyclo-[2.2.2]-octaneH2and [PipH2]2+= PiperazineH2)
;
_journal_issue 6
_journal_name_full 'Crystal Growth &amp; Design'
_journal_page_first 2597
_journal_paper_doi 10.1021/cg400364x
_journal_volume 13
_journal_year 2013
_chemical_formula_sum 'C12 H22 N2 O20 U2'
_chemical_formula_weight 990.38
_chemical_name_systematic
; 
 ? 
;
_space_group_IT_number 15
_symmetry_cell_setting monoclinic
_symmetry_space_group_name_Hall '-C 2yc'
_symmetry_space_group_name_H-M 'C 1 2/c 1'
_atom_sites_solution_hydrogens geom
_atom_sites_solution_primary direct
_atom_sites_solution_secondary difmap
_audit_creation_method SHELXL-97
_cell_angle_alpha 90.00
_cell_angle_beta 122.9686(9)
_cell_angle_gamma 90.00
_cell_formula_units_Z 4
_cell_length_a 20.9389(4)
_cell_length_b 9.4763(2)
_cell_length_c 14.7780(4)
_cell_measurement_reflns_used 7756
_cell_measurement_temperature 290(2)
_cell_measurement_theta_max 27.485
_cell_measurement_theta_min 3.395
_cell_volume 2460.11(10)
_computing_cell_refinement 'HKL Scalepack (Otwinowski & Minor, 1997)'
_computing_data_collection 'KappaCCD (Nonius B. V., 1998)'
_computing_data_reduction 'HKL Denzo (Otwinowski & Minor, 1997) & maXus (Mackay et al., 1998)'
_computing_molecular_graphics 'Bruker SHELXTL V5.1 (Sheldrick, 1998)'
_computing_publication_material 'SHELXL-97 (Sheldrick, 1997)'
_computing_structure_refinement 'SHELXL-97 (Sheldrick, 1997)'
_computing_structure_solution 'SHELXS-97 (Sheldrick, 1997)'
_diffrn_ambient_temperature 290(2)
_diffrn_detector_area_resol_mean 9
_diffrn_measured_fraction_theta_full 0.998
_diffrn_measured_fraction_theta_max 0.998
_diffrn_measurement_device_type 'NONIUS KappaCCD'
_diffrn_measurement_method CCD
_diffrn_radiation_monochromator graphite
_diffrn_radiation_source 'fine-focus sealed tube'
_diffrn_radiation_type MoK\a
_diffrn_radiation_wavelength 0.71073
_diffrn_reflns_av_R_equivalents 0.0845
_diffrn_reflns_av_sigmaI/netI 0.0552
_diffrn_reflns_limit_h_max 27
_diffrn_reflns_limit_h_min -27
_diffrn_reflns_limit_k_max 12
_diffrn_reflns_limit_k_min -12
_diffrn_reflns_limit_l_max 19
_diffrn_reflns_limit_l_min -19
_diffrn_reflns_number 24295
_diffrn_reflns_theta_full 27.48
_diffrn_reflns_theta_max 27.48
_diffrn_reflns_theta_min 3.55
_diffrn_standards_decay_% 0
_exptl_absorpt_coefficient_mu 13.242
_exptl_absorpt_correction_T_max 0.226
_exptl_absorpt_correction_T_min 0.183
_exptl_absorpt_correction_type multi-scan
_exptl_absorpt_process_details
;
multi-scan from symmetry-related measurements 
 Sortav (Blessing 1995, 1997)
;
_exptl_crystal_colour yellow
_exptl_crystal_density_diffrn 2.674
_exptl_crystal_density_method 'not measured'
_exptl_crystal_description block
_exptl_crystal_F_000 1808
_exptl_crystal_size_max 0.14
_exptl_crystal_size_mid 0.12
_exptl_crystal_size_min 0.12
_refine_diff_density_max 0.950
_refine_diff_density_min -0.867
_refine_diff_density_rms 0.177
_refine_ls_extinction_coef 0.00149(5)
_refine_ls_extinction_expression Fc^*^=kFc[1+0.001xFc^2^\l^3^/sin(2\q)]^-1/4^
_refine_ls_extinction_method SHELXL
_refine_ls_goodness_of_fit_ref 0.921
_refine_ls_hydrogen_treatment constr
_refine_ls_matrix_type full
_refine_ls_number_parameters 176
_refine_ls_number_reflns 2813
_refine_ls_number_restraints 6
_refine_ls_restrained_S_all 0.920
_refine_ls_R_factor_all 0.0500
_refine_ls_R_factor_gt 0.0267
_refine_ls_shift/su_max 0.001
_refine_ls_shift/su_mean 0.000
_refine_ls_structure_factor_coef Fsqd
_refine_ls_weighting_details 'calc w=1/[\s^2^(Fo^2^)+(0.0227P)^2^+0.0000P] where P=(Fo^2^+2Fc^2^)/3'
_refine_ls_weighting_scheme calc
_refine_ls_wR_factor_gt 0.0468
_refine_ls_wR_factor_ref 0.0501
_reflns_number_gt 2032
_reflns_number_total 2813
_reflns_threshold_expression >2sigma(I)
_cod_data_source_file cg400364x_si_001.cif
_cod_data_source_block dabco2-290K
_cod_depositor_comments
;
The following automatic conversions were performed:

'_symmetry_cell_setting' value 'Monoclinic' changed to 'monoclinic'
according to /home/saulius/struct/CIF-dictionaries/cif_core.dic
dictionary named 'cif_core.dic' version 2.3.1 from 2005-06-27.

Automatic conversion script
Id: cif_fix_values 1891 2012-01-12 08:04:46Z andrius 

The following automatic conversions were performed:

'_refine_ls_hydrogen_treatment' value 'constr.' was replaced with the
value 'constr' as specified in the replacement file
'src/cod-tools/trunk/data/replacement-values/replacement_values.lst'.

Automatic conversion script
Id: cif_fix_values 5376 2017-05-30 11:51:03Z andrius 
;
_cod_original_sg_symbol_H-M 'C 2/c'
_cod_database_code 4507851

loop_
_symmetry_equiv_pos_as_xyz
'x, y, z'
'-x, y, -z+1/2'
'x+1/2, y+1/2, z'
'-x+1/2, y+1/2, -z+1/2'
'-x, -y, -z'
'x, -y, z-1/2'
'-x+1/2, -y+1/2, -z'
'x+1/2, -y+1/2, z-1/2'

loop_
_atom_site_label
_atom_site_type_symbol
_atom_site_fract_x
_atom_site_fract_y
_atom_site_fract_z
_atom_site_U_iso_or_equiv
_atom_site_adp_type
_atom_site_occupancy
_atom_site_symmetry_multiplicity
_atom_site_calc_flag
_atom_site_refinement_flags
U1 U 0.176362(10) 0.424952(19) 0.130214(15) 0.02973(9) Uani 1 1 d .
O1 O 0.15209(19) 0.2461(4) 0.1191(3) 0.0458(10) Uani 1 1 d .
O2 O 0.1989(2) 0.6033(4) 0.1369(3) 0.0495(10) Uani 1 1 d .
O3 O 0.2137(2) 0.3960(4) 0.0070(3) 0.0439(10) Uani 1 1 d D
O4 O 0.0586(2) 0.4639(4) -0.0463(3) 0.0474(10) Uani 1 1 d .
O5 O -0.06554(19) 0.5131(4) -0.1377(3) 0.0430(9) Uani 1 1 d .
O6 O 0.2119(2) 0.4291(4) 0.3110(3) 0.0458(10) Uani 1 1 d .
O7 O 0.30789(18) 0.3815(4) 0.2539(3) 0.0356(8) Uani 1 1 d .
O8 O 0.3043(2) 0.4305(5) 0.4852(3) 0.0568(12) Uani 1 1 d .
O9 O 0.4061(2) 0.3763(4) 0.4266(3) 0.0478(10) Uani 1 1 d .
C1 C -0.0018(3) 0.4918(6) -0.0523(4) 0.0351(12) Uani 1 1 d .
C2 C 0.2807(3) 0.4187(6) 0.3891(5) 0.0414(13) Uani 1 1 d .
C3 C 0.3390(3) 0.3880(6) 0.3570(4) 0.0374(13) Uani 1 1 d .
N1 N 0.4502(2) 0.3961(5) 0.6526(4) 0.0414(12) Uani 1 1 d .
H1 H 0.4136 0.3969 0.5808 0.050 Uiso 1 1 calc R
C4 C 0.5155(6) 0.3247(15) 0.6703(7) 0.195(8) Uani 1 1 d .
H41 H 0.5325 0.3678 0.6274 0.234 Uiso 1 1 calc R
H42 H 0.5031 0.2268 0.6486 0.234 Uiso 1 1 calc R
C5 C 0.4745(7) 0.5354(9) 0.6888(6) 0.157(6) Uani 1 1 d .
H51 H 0.4308 0.5958 0.6653 0.189 Uiso 1 1 calc R
H52 H 0.5024 0.5716 0.6586 0.189 Uiso 1 1 calc R
C6 C 0.4211(6) 0.3333(19) 0.7096(7) 0.239(10) Uani 1 1 d .
H61 H 0.4023 0.2394 0.6816 0.286 Uiso 1 1 calc R
H62 H 0.3791 0.3891 0.7003 0.286 Uiso 1 1 calc R
O10 O 0.1189(2) 0.2980(4) -0.1888(3) 0.0513(11) Uani 1 1 d D
H31 H 0.180(3) 0.354(6) -0.062(3) 0.077 Uiso 1 1 d D
H32 H 0.242(3) 0.462(5) -0.006(4) 0.077 Uiso 1 1 d D
H101 H 0.095(3) 0.373(4) -0.238(4) 0.077 Uiso 1 1 d D
H102 H 0.143(3) 0.241(5) -0.215(4) 0.077 Uiso 1 1 d D

loop_
_atom_site_aniso_label
_atom_site_aniso_U_11
_atom_site_aniso_U_22
_atom_site_aniso_U_33
_atom_site_aniso_U_23
_atom_site_aniso_U_13
_atom_site_aniso_U_12
U1 0.02574(12) 0.03733(13) 0.02467(12) 0.00207(10) 0.01277(8) 0.00360(9)
O1 0.039(2) 0.042(2) 0.053(3) -0.0021(19) 0.023(2) -0.0091(17)
O2 0.058(3) 0.039(2) 0.050(3) -0.0028(18) 0.027(2) -0.0002(18)
O3 0.045(2) 0.059(3) 0.035(2) -0.0040(18) 0.0259(19) -0.0050(18)
O4 0.034(2) 0.083(3) 0.029(2) 0.0059(19) 0.0191(18) 0.0163(19)
O5 0.029(2) 0.070(3) 0.027(2) 0.0065(18) 0.0134(18) 0.0105(18)
O6 0.028(2) 0.082(3) 0.0246(19) 0.005(2) 0.0127(17) 0.0130(19)
O7 0.0269(19) 0.052(2) 0.030(2) -0.0005(16) 0.0165(17) 0.0035(15)
O8 0.034(2) 0.107(4) 0.025(2) 0.003(2) 0.0136(18) 0.020(2)
O9 0.026(2) 0.079(3) 0.032(2) 0.0004(19) 0.0119(19) 0.0050(19)
C1 0.030(3) 0.051(3) 0.023(3) 0.005(2) 0.014(3) 0.005(2)
C2 0.036(3) 0.054(4) 0.033(3) 0.007(3) 0.018(3) 0.011(3)
C3 0.033(3) 0.044(3) 0.030(3) -0.002(2) 0.014(3) 0.002(2)
N1 0.030(2) 0.054(3) 0.027(2) 0.001(2) 0.007(2) 0.004(2)
C4 0.121(8) 0.337(18) 0.049(5) -0.053(8) -0.004(6) 0.150(10)
C5 0.250(14) 0.059(5) 0.047(5) 0.013(4) 0.006(7) 0.033(7)
C6 0.114(8) 0.48(2) 0.046(6) 0.043(10) -0.007(6) -0.195(13)
O10 0.056(3) 0.056(3) 0.048(3) -0.005(2) 0.032(2) 0.002(2)

loop_
_atom_type_symbol
_atom_type_description
_atom_type_scat_dispersion_real
_atom_type_scat_dispersion_imag
_atom_type_scat_source
C C 0.0033 0.0016 'International Tables Vol C Tables 4.2.6.8 and 6.1.1.4'
H H 0.0000 0.0000 'International Tables Vol C Tables 4.2.6.8 and 6.1.1.4'
N N 0.0061 0.0033 'International Tables Vol C Tables 4.2.6.8 and 6.1.1.4'
O O 0.0106 0.0060 'International Tables Vol C Tables 4.2.6.8 and 6.1.1.4'
U U -9.6767 9.6646 'International Tables Vol C Tables 4.2.6.8 and 6.1.1.4'

loop_
_geom_angle_atom_site_label_1
_geom_angle_atom_site_label_2
_geom_angle_atom_site_label_3
_geom_angle
_geom_angle_site_symmetry_1
_geom_angle_site_symmetry_3
O2 U1 O1 178.19(17) . .
O2 U1 O6 90.63(16) . .
O1 U1 O6 91.11(15) . .
O2 U1 O3 87.86(17) . .
O1 U1 O3 90.92(16) . .
O6 U1 O3 147.88(13) . .
O2 U1 O7 87.66(16) . .
O1 U1 O7 93.46(14) . .
O6 U1 O7 67.05(12) . .
O3 U1 O7 80.83(13) . .
O2 U1 O4 89.93(16) . .
O1 U1 O4 88.47(15) . .
O6 U1 O4 136.02(12) . .
O3 U1 O4 76.08(13) . .
O7 U1 O4 156.86(13) . .
O2 U1 O5 89.97(16) . 5_565
O1 U1 O5 90.15(15) . 5_565
O6 U1 O5 70.57(12) . 5_565
O3 U1 O5 141.47(13) . 5_565
O7 U1 O5 137.51(12) . 5_565
O4 U1 O5 65.45(12) . 5_565
U1 O3 H31 120(3) . .
U1 O3 H32 126(4) . .
H31 O3 H32 104(3) . .
C1 O4 U1 120.0(3) . .
C1 O5 U1 120.4(3) . 5_565
C2 O6 U1 122.3(3) . .
C3 O7 U1 122.0(3) . .
O4 C1 O5 125.9(5) . .
O4 C1 C1 117.7(6) . 5_565
O5 C1 C1 116.4(6) . 5_565
O8 C2 O6 126.1(5) . .
O8 C2 C3 118.7(5) . .
O6 C2 C3 115.3(5) . .
O9 C3 O7 127.1(5) . .
O9 C3 C2 119.7(5) . .
O7 C3 C2 113.1(4) . .
C6 N1 C5 110.6(9) . .
C6 N1 C4 112.1(10) . .
C5 N1 C4 105.3(9) . .
C6 N1 H1 109.6 . .
C5 N1 H1 109.6 . .
C4 N1 H1 109.6 . .
N1 C4 C6 109.2(7) . 2_656
N1 C4 H41 109.8 . .
C6 C4 H41 109.8 2_656 .
N1 C4 H42 109.8 . .
C6 C4 H42 109.8 2_656 .
H41 C4 H42 108.3 . .
N1 C5 C5 109.0(4) . 2_656
N1 C5 H51 109.9 . .
C5 C5 H51 109.9 2_656 .
N1 C5 H52 109.9 . .
C5 C5 H52 109.9 2_656 .
H51 C5 H52 108.3 . .
N1 C6 C4 109.3(7) . 2_656
N1 C6 H61 109.8 . .
C4 C6 H61 109.8 2_656 .
N1 C6 H62 109.8 . .
C4 C6 H62 109.8 2_656 .
H61 C6 H62 108.3 . .
H101 O10 H102 107(3) . .

loop_
_geom_bond_atom_site_label_1
_geom_bond_atom_site_label_2
_geom_bond_distance
_geom_bond_site_symmetry_2
U1 O2 1.743(4) .
U1 O1 1.751(4) .
U1 O6 2.352(4) .
U1 O3 2.355(4) .
U1 O7 2.370(3) .
U1 O4 2.454(4) .
U1 O5 2.454(4) 5_565
O3 H31 0.955(19) .
O3 H32 0.957(19) .
O4 C1 1.248(6) .
O5 C1 1.258(6) .
O5 U1 2.454(4) 5_565
O6 C2 1.267(6) .
O7 C3 1.293(6) .
O8 C2 1.229(7) .
O9 C3 1.212(6) .
C1 C1 1.514(10) 5_565
C2 C3 1.559(8) .
N1 C6 1.411(10) .
N1 C5 1.411(9) .
N1 C4 1.416(9) .
N1 H1 0.9100 .
C4 C6 1.535(11) 2_656
C4 H41 0.9700 .
C4 H42 0.9700 .
C5 C5 1.520(15) 2_656
C5 H51 0.9700 .
C5 H52 0.9700 .
C6 C4 1.535(11) 2_656
C6 H61 0.9700 .
C6 H62 0.9700 .
O10 H101 0.943(19) .
O10 H102 0.952(19) .

loop_
_geom_hbond_atom_site_label_D
_geom_hbond_atom_site_label_H
_geom_hbond_atom_site_label_A
_geom_hbond_distance_DH
_geom_hbond_distance_HA
_geom_hbond_distance_DA
_geom_hbond_angle_DHA
_geom_hbond_site_symmetry_A
N1 H1 O8 0.91 1.95 2.708(5) 139.2 .
N1 H1 O9 0.91 2.21 2.948(6) 138.1 .
O3 H31 O10 0.955(19) 1.68(2) 2.632(5) 173(5) .
O3 H32 O8 0.957(19) 1.71(2) 2.660(5) 172(6) 6_565
O10 H101 O5 0.943(19) 2.07(3) 2.976(6) 160(5) 2_554
O10 H102 O7 0.952(19) 1.84(2) 2.788(5) 174(5) 7
